data_1547470
loop_
_publ_author_name
'Roy Chowdhury, Additi'
'Mondal, Amita'
'Roy, Biswajit Gopal'
'K, Jagadeesh C. Bose'
'Mukhopadhyay, Sudit'
'Banerjee, Priyabrata'

_publ_section_title
;
 Hydrazine functionalized probes for chromogenic and fluorescent
 ratiometric sensing of pH and F&#x2212;: experimental and DFT studies
;
_journal_name_full 'Photochem. Photobiol. Sci.'
_journal_paper_doi 10.1039/C7PP00246G
_journal_year 2017
_chemical_formula_sum 'C13 H6 F5 N3 O3'
_chemical_formula_weight 347.21
_chemical_name_systematic
; 
 ? 
;
_space_group_IT_number 14
_symmetry_cell_setting monoclinic
_symmetry_space_group_name_Hall '-P 2ybc'
_symmetry_space_group_name_H-M 'P 1 21/c 1'
_atom_sites_solution_hydrogens geom
_atom_sites_solution_primary direct
_atom_sites_solution_secondary difmap
_audit_block_doi 10.5517/cc132p3z
_audit_creation_method SHELXL-97
_audit_update_record
;
2015-01-02 deposited with the CCDC.
2017-09-06 downloaded from the CCDC.
;
_cell_angle_alpha 90.00
_cell_angle_beta 102.612(5)
_cell_angle_gamma 90.00
_cell_formula_units_Z 4
_cell_length_a 8.404(2)
_cell_length_b 13.281(3)
_cell_length_c 11.867(3)
_cell_measurement_reflns_used 4943
_cell_measurement_temperature 293(2)
_cell_measurement_theta_max 31.27
_cell_measurement_theta_min 2.33
_cell_volume 1292.6(5)
_computing_cell_refinement 'Bruker SAINT'
_computing_data_collection 'Bruker APEX2'
_computing_data_reduction 'Bruker SAINT'
_computing_molecular_graphics 'Bruker SHELXTL'
_computing_publication_material 'Bruker SHELXTL'
_computing_structure_refinement 'SHELXL-97 (Sheldrick, 2008)'
_computing_structure_solution 'SHELXS-97 (Sheldrick, 2008)'
_diffrn_ambient_temperature 293(2)
_diffrn_measured_fraction_theta_full 0.956
_diffrn_measured_fraction_theta_max 0.956
_diffrn_measurement_device_type 'Bruker APEX-II CCD'
_diffrn_measurement_method '\f and \w scans'
_diffrn_radiation_monochromator graphite
_diffrn_radiation_source 'fine-focus sealed tube'
_diffrn_radiation_type MoK\a
_diffrn_radiation_wavelength 0.71073
_diffrn_reflns_av_R_equivalents 0.0875
_diffrn_reflns_av_sigmaI/netI 0.0597
_diffrn_reflns_limit_h_max 9
_diffrn_reflns_limit_h_min -9
_diffrn_reflns_limit_k_max 15
_diffrn_reflns_limit_k_min -15
_diffrn_reflns_limit_l_max 14
_diffrn_reflns_limit_l_min -14
_diffrn_reflns_number 9515
_diffrn_reflns_theta_full 24.99
_diffrn_reflns_theta_max 24.99
_diffrn_reflns_theta_min 2.33
_exptl_absorpt_coefficient_mu 0.175
_exptl_absorpt_correction_T_max 0.97
_exptl_absorpt_correction_T_min 0.96
_exptl_absorpt_correction_type multi-scan
_exptl_absorpt_process_details SADABS
_exptl_crystal_colour yellow
_exptl_crystal_density_diffrn 1.784
_exptl_crystal_density_method 'not measured'
_exptl_crystal_description needle
_exptl_crystal_F_000 696
_exptl_crystal_size_max .24
_exptl_crystal_size_mid .18
_exptl_crystal_size_min .16
_refine_diff_density_max 0.593
_refine_diff_density_min -0.630
_refine_diff_density_rms 0.162
_refine_ls_extinction_method SHELXL
_refine_ls_goodness_of_fit_ref 1.220
_refine_ls_hydrogen_treatment constr
_refine_ls_matrix_type full
_refine_ls_number_parameters 219
_refine_ls_number_reflns 2166
_refine_ls_number_restraints 0
_refine_ls_restrained_S_all 1.220
_refine_ls_R_factor_all 0.0839
_refine_ls_R_factor_gt 0.0751
_refine_ls_shift/su_max 0.000
_refine_ls_shift/su_mean 0.000
_refine_ls_structure_factor_coef Fsqd
_refine_ls_weighting_details 'calc w=1/[\s^2^(Fo^2^)+(0.1675P)^2^+0.0000P] where P=(Fo^2^+2Fc^2^)/3'
_refine_ls_weighting_scheme calc
_refine_ls_wR_factor_gt 0.2086
_refine_ls_wR_factor_ref 0.2322
_reflns_number_gt 1867
_reflns_number_total 2166
_reflns_threshold_expression >2sigma(I)
_cod_data_source_file c7pp00246g2.cif
_cod_data_source_block sensor1
_cod_depositor_comments
;
The following automatic conversions were performed:

'_symmetry_cell_setting' value 'Monoclinic' changed to 'monoclinic'
according to
/home/data/users/saulius/crontab/automatic-downloads/rss-feeds/RSC/lib/dictionaries/cif_core.dic
dictionary named 'cif_core.dic' version 2.4.2 from 2011-04-26.

Automatic conversion script
Id: cif_fix_values 4973 2017-02-22 13:04:09Z antanas 
;
_cod_original_cell_volume 1292.5(5)
_cod_original_sg_symbol_H-M 'P2(1)/c  '
_cod_database_code 1547470

loop_
_symmetry_equiv_pos_as_xyz
'x, y, z'
'-x, y+1/2, -z+1/2'
'-x, -y, -z'
'x, -y-1/2, z-1/2'

loop_
_atom_site_label
_atom_site_type_symbol
_atom_site_fract_x
_atom_site_fract_y
_atom_site_fract_z
_atom_site_U_iso_or_equiv
_atom_site_adp_type
_atom_site_occupancy
_atom_site_symmetry_multiplicity
_atom_site_calc_flag
_atom_site_refinement_flags
C6 C 0.7091(3) -0.1228(2) 1.0428(2) 0.0149(6) Uani 1 1 d .
C1 C 0.7236(3) -0.2259(2) 1.0252(2) 0.0173(6) Uani 1 1 d .
C5 C 0.6342(3) -0.09539(18) 1.1324(2) 0.0161(6) Uani 1 1 d .
C4 C 0.5807(3) -0.1677(2) 1.2009(2) 0.0189(7) Uani 1 1 d .
C2 C 0.6700(3) -0.2979(2) 1.0921(2) 0.0190(7) Uani 1 1 d .
C3 C 0.5984(3) -0.2688(2) 1.1805(2) 0.0205(7) Uani 1 1 d .
F5 F 0.61033(19) 0.00154(12) 1.15722(14) 0.0243(5) Uani 1 1 d .
F4 F 0.5112(2) -0.13676(13) 1.28626(15) 0.0278(5) Uani 1 1 d .
F1 F 0.79481(19) -0.25678(11) 0.93895(13) 0.0210(5) Uani 1 1 d .
F2 F 0.6876(2) -0.39595(12) 1.06978(15) 0.0277(5) Uani 1 1 d .
F3 F 0.5468(2) -0.33866(12) 1.24727(15) 0.0296(5) Uani 1 1 d .
N1 N 0.7693(3) -0.05804(17) 0.9710(2) 0.0204(6) Uani 1 1 d .
H1 H 0.8112 -0.0823 0.9169 0.024 Uiso 1 1 calc R
N2 N 0.7634(3) 0.04426(16) 0.98466(19) 0.0160(6) Uani 1 1 d .
C7 C 0.8228(3) 0.09873(19) 0.9140(2) 0.0159(6) Uani 1 1 d .
H7 H 0.8659 0.0679 0.8569 0.019 Uiso 1 1 calc R
C10 C 0.8940(3) 0.3682(2) 0.8532(2) 0.0183(7) Uani 1 1 d .
C9 C 0.8924(3) 0.2649(2) 0.8460(2) 0.0157(6) Uani 1 1 d .
H9 H 0.9373 0.2330 0.7905 0.019 Uiso 1 1 calc R
C11 C 0.8254(3) 0.4199(2) 0.9342(2) 0.0198(7) Uani 1 1 d .
H11 H 0.8262 0.4899 0.9366 0.024 Uiso 1 1 calc R
C8 C 0.8232(3) 0.2074(2) 0.9224(2) 0.0153(6) Uani 1 1 d .
C13 C 0.7546(3) 0.2603(2) 1.0059(2) 0.0151(6) Uani 1 1 d .
C12 C 0.7568(3) 0.3651(2) 1.0102(2) 0.0206(7) Uani 1 1 d .
H12 H 0.7117 0.3984 1.0648 0.025 Uiso 1 1 calc R
N3 N 0.9697(3) 0.42544(18) 0.7748(2) 0.0196(6) Uani 1 1 d .
O3 O 0.6848(2) 0.21087(15) 1.08155(16) 0.0193(6) Uani 1 1 d .
H3 H 0.6948 0.1500 1.0737 0.029 Uiso 1 1 calc R
O2 O 0.9639(3) 0.51875(15) 0.7781(2) 0.0303(6) Uani 1 1 d .
O1 O 1.0379(3) 0.37915(16) 0.70897(18) 0.0265(6) Uani 1 1 d .

loop_
_atom_site_aniso_label
_atom_site_aniso_U_11
_atom_site_aniso_U_22
_atom_site_aniso_U_33
_atom_site_aniso_U_23
_atom_site_aniso_U_13
_atom_site_aniso_U_12
C6 0.0139(12) 0.0157(14) 0.0159(13) -0.0001(10) 0.0046(10) 0.0011(9)
C1 0.0149(12) 0.0203(15) 0.0166(13) -0.0026(10) 0.0031(10) 0.0020(10)
C5 0.0196(13) 0.0116(13) 0.0191(13) 0.0004(10) 0.0085(10) 0.0006(9)
C4 0.0165(12) 0.0247(15) 0.0171(13) 0.0011(11) 0.0075(10) 0.0002(10)
C2 0.0204(13) 0.0124(14) 0.0233(14) 0.0017(10) 0.0025(10) 0.0014(10)
C3 0.0200(13) 0.0215(15) 0.0202(14) 0.0062(11) 0.0052(11) -0.0038(10)
F5 0.0346(10) 0.0158(9) 0.0286(10) -0.0019(6) 0.0197(7) 0.0045(6)
F4 0.0352(10) 0.0286(10) 0.0261(10) -0.0005(7) 0.0211(7) 0.0014(7)
F1 0.0276(9) 0.0177(9) 0.0207(9) -0.0045(6) 0.0120(7) 0.0033(6)
F2 0.0385(11) 0.0119(9) 0.0340(10) -0.0006(6) 0.0109(8) 0.0013(6)
F3 0.0399(11) 0.0205(9) 0.0319(10) 0.0091(7) 0.0153(8) -0.0061(7)
N1 0.0303(13) 0.0118(12) 0.0241(12) -0.0014(9) 0.0167(10) 0.0020(9)
N2 0.0173(11) 0.0118(12) 0.0196(11) -0.0015(8) 0.0055(8) 0.0026(8)
C7 0.0168(13) 0.0172(14) 0.0161(12) -0.0005(9) 0.0088(10) 0.0030(9)
C10 0.0152(13) 0.0220(15) 0.0183(14) 0.0035(10) 0.0051(10) -0.0022(10)
C9 0.0155(13) 0.0180(15) 0.0141(13) 0.0002(9) 0.0045(10) 0.0012(9)
C11 0.0235(14) 0.0134(13) 0.0240(14) -0.0032(10) 0.0086(11) -0.0026(10)
C8 0.0142(12) 0.0175(14) 0.0150(13) -0.0009(9) 0.0045(10) 0.0005(9)
C13 0.0139(12) 0.0168(14) 0.0152(13) -0.0018(9) 0.0044(10) 0.0016(9)
C12 0.0257(14) 0.0170(15) 0.0218(14) -0.0043(10) 0.0114(11) -0.0006(10)
N3 0.0185(11) 0.0202(13) 0.0211(12) 0.0046(9) 0.0065(9) -0.0014(9)
O3 0.0257(11) 0.0191(10) 0.0176(10) -0.0016(7) 0.0146(8) -0.0009(7)
O2 0.0377(13) 0.0181(12) 0.0387(13) 0.0072(9) 0.0159(10) -0.0038(9)
O1 0.0313(12) 0.0288(12) 0.0245(11) 0.0024(8) 0.0172(9) -0.0026(8)

loop_
_atom_type_symbol
_atom_type_description
_atom_type_scat_dispersion_real
_atom_type_scat_dispersion_imag
_atom_type_scat_source
C C 0.0033 0.0016 'International Tables Vol C Tables 4.2.6.8 and 6.1.1.4'
H H 0.0000 0.0000 'International Tables Vol C Tables 4.2.6.8 and 6.1.1.4'
N N 0.0061 0.0033 'International Tables Vol C Tables 4.2.6.8 and 6.1.1.4'
O O 0.0106 0.0060 'International Tables Vol C Tables 4.2.6.8 and 6.1.1.4'
F F 0.0171 0.0103 'International Tables Vol C Tables 4.2.6.8 and 6.1.1.4'

loop_
_citation_id
_citation_doi
_citation_year
1 10.1039/C5RA06105A 2015

loop_
_geom_angle_atom_site_label_1
_geom_angle_atom_site_label_2
_geom_angle_atom_site_label_3
_geom_angle
N1 C6 C1 117.6(2)
N1 C6 C5 126.4(2)
C1 C6 C5 116.0(2)
F1 C1 C2 118.5(2)
F1 C1 C6 118.5(2)
C2 C1 C6 123.0(3)
F5 C5 C4 116.6(2)
F5 C5 C6 122.0(2)
C4 C5 C6 121.4(2)
F4 C4 C3 120.9(2)
F4 C4 C5 118.6(2)
C3 C4 C5 120.5(3)
F2 C2 C3 120.6(3)
F2 C2 C1 119.7(3)
C3 C2 C1 119.8(3)
F3 C3 C2 120.3(2)
F3 C3 C4 120.4(3)
C2 C3 C4 119.3(3)
N2 N1 C6 121.1(2)
C7 N2 N1 116.8(2)
N2 C7 C8 120.7(2)
C9 C10 C11 122.1(2)
C9 C10 N3 118.8(2)
C11 C10 N3 119.1(2)
C10 C9 C8 120.1(2)
C12 C11 C10 118.9(3)
C9 C8 C13 117.7(2)
C9 C8 C7 119.5(2)
C13 C8 C7 122.8(2)
O3 C13 C12 117.8(2)
O3 C13 C8 121.5(2)
C12 C13 C8 120.7(2)
C11 C12 C13 120.4(2)
O1 N3 O2 123.1(2)
O1 N3 C10 118.4(2)
O2 N3 C10 118.5(2)

loop_
_geom_bond_atom_site_label_1
_geom_bond_atom_site_label_2
_geom_bond_distance
C6 N1 1.382(4)
C6 C1 1.395(4)
C6 C5 1.396(4)
C1 F1 1.357(3)
C1 C2 1.380(4)
C5 F5 1.346(3)
C5 C4 1.395(4)
C4 F4 1.340(3)
C4 C3 1.378(4)
C2 F2 1.343(3)
C2 C3 1.374(4)
C3 F3 1.351(3)
N1 N2 1.370(3)
N2 C7 1.288(4)
C7 C8 1.447(4)
C10 C9 1.375(4)
C10 C11 1.403(4)
C10 N3 1.452(3)
C9 C8 1.405(4)
C11 C12 1.380(4)
C8 C13 1.433(3)
C13 O3 1.346(3)
C13 C12 1.394(4)
N3 O1 1.229(3)
N3 O2 1.241(3)
